data_7717137
loop_
_publ_author_name
'Chen, Feng-Li'
'Liu, Xin-Li'
'Zhao, Yue'
'Li, Gang'
'Gao, Bo-Hong'
'Wang, Xin-Yi'

_publ_section_title
;
 Spin crossover Fe<sup>III</sup> complexes with a substituted Hqnal
 ligand: effects of anions and solvents.
;
_journal_issue 42
_journal_name_full 'Dalton transactions (Cambridge, England : 2003)'
_journal_page_first 17233
_journal_page_last 17243
_journal_paper_doi 10.1039/d4dt01954g
_journal_volume 53
_journal_year 2024
_chemical_formula_moiety 'C40 H24 Br2 Fe N4 O2, Cl O4, C H4 O'
_chemical_formula_sum 'C41 H28 Br2 Cl Fe N4 O7'
_chemical_formula_weight 939.79
_space_group_crystal_system triclinic
_space_group_IT_number 2
_space_group_name_Hall '-P 1'
_space_group_name_H-M_alt 'P -1'
_atom_sites_solution_hydrogens mixed
_audit_creation_date 2024-07-03
_audit_creation_method
;
Olex2 1.5
(compiled 2024.02.16 svn.r378c4104 for OlexSys, GUI svn.r6928)
;
_audit_update_record
;
2024-07-03 deposited with the CCDC.	2024-10-02 downloaded from the CCDC.
;
_cell_angle_alpha 106.646(8)
_cell_angle_beta 93.560(8)
_cell_angle_gamma 101.853(8)
_cell_formula_units_Z 2
_cell_length_a 11.811(2)
_cell_length_b 12.312(2)
_cell_length_c 13.297(2)
_cell_measurement_reflns_used 8472
_cell_measurement_temperature 90.00
_cell_measurement_theta_max 53.80
_cell_measurement_theta_min 3.35
_cell_volume 1797.9(5)
_computing_cell_refinement 'SAINT V8.40B (?, 2016)'
_computing_data_reduction 'SAINT V8.40B (?, 2016)'
_computing_molecular_graphics 'Olex2 1.5 (Dolomanov et al., 2009)'
_computing_publication_material 'Olex2 1.5 (Dolomanov et al., 2009)'
_computing_structure_refinement 'SHELXL 2018/3 (Sheldrick, 2015)'
_computing_structure_solution 'olex2.solve 1.5 (Bourhis et al., 2015)'
_diffrn_ambient_temperature 90.00
_diffrn_measured_fraction_theta_full 0.962
_diffrn_measured_fraction_theta_max 0.962
_diffrn_measurement_device_type 'Bruker APEX-II CCD'
_diffrn_measurement_method '\f and \w scans'
_diffrn_radiation_type GaK\a
_diffrn_radiation_wavelength 1.34139
_diffrn_reflns_av_unetI/netI 0.1070
_diffrn_reflns_Laue_measured_fraction_full 0.962
_diffrn_reflns_Laue_measured_fraction_max 0.962
_diffrn_reflns_limit_h_max 13
_diffrn_reflns_limit_h_min -14
_diffrn_reflns_limit_k_max 14
_diffrn_reflns_limit_k_min -14
_diffrn_reflns_limit_l_max 15
_diffrn_reflns_limit_l_min 0
_diffrn_reflns_number 6100
_diffrn_reflns_point_group_measured_fraction_full 0.962
_diffrn_reflns_point_group_measured_fraction_max 0.962
_diffrn_reflns_theta_full 52.975
_diffrn_reflns_theta_max 52.975
_diffrn_reflns_theta_min 3.352
_exptl_absorpt_coefficient_mu 4.833
_exptl_absorpt_correction_T_max 0.0508
_exptl_absorpt_correction_T_min 0.0041
_exptl_absorpt_correction_type none
_exptl_absorpt_process_details
;
SADABS-2016/2 (Bruker,2016/2) was used for absorption correction.
wR2(int) was 0.1449 before and 0.0929 after correction.
The Ratio of minimum to maximum transmission is 0.0807.
The \l/2 correction factor is Not present.
;
_exptl_crystal_density_diffrn 1.736
_exptl_crystal_description block
_exptl_crystal_F_000 942
_exptl_crystal_size_max 0.13
_exptl_crystal_size_mid 0.12
_exptl_crystal_size_min 0.1
_refine_diff_density_max 1.782
_refine_diff_density_min -0.573
_refine_diff_density_rms 0.143
_refine_ls_extinction_method none
_refine_ls_goodness_of_fit_ref 1.006
_refine_ls_hydrogen_treatment constr
_refine_ls_matrix_type full
_refine_ls_number_parameters 528
_refine_ls_number_reflns 6100
_refine_ls_number_restraints 73
_refine_ls_restrained_S_all 1.008
_refine_ls_R_factor_all 0.1543
_refine_ls_R_factor_gt 0.1050
_refine_ls_shift/su_max 0.003
_refine_ls_shift/su_mean 0.000
_refine_ls_structure_factor_coef Fsqd
_refine_ls_weighting_details 'w=1/[\s^2^(Fo^2^)+(0.0820P)^2^+6.0000P] where P=(Fo^2^+2Fc^2^)/3'
_refine_ls_weighting_scheme calc
_refine_ls_wR_factor_gt 0.2356
_refine_ls_wR_factor_ref 0.2632
_reflns_Friedel_coverage 0.000
_reflns_number_gt 2604
_reflns_number_total 6100
_reflns_threshold_expression 'I > 2\s(I)'
_cod_data_source_file d4dt01954g2.cif
_cod_data_source_block ClO4@90K
_cod_depositor_comments 'Adding full bibliography for 7717133--7717140.cif.'
_cod_database_code 7717137
_shelx_shelxl_version_number 2018/3
_shelx_space_group_comment
;
The symmetry employed for this shelxl refinement is uniquely defined
by the following loop, which should always be used as a source of
symmetry information in preference to the above space-group names.
They are only intended as comments.
;
_shelx_estimated_absorpt_t_max 0.644
_shelx_estimated_absorpt_t_min 0.572
_olex2_refinement_description
;
1. Twinned data refinement
 Scales: 0.607(4)
 0.393(4)
2. Fixed Uiso
 At 1.2 times of:
  All C(H) groups
 At 1.5 times of:
  All C(H,H,H) groups, All O(H) groups
3. Restrained distances
 O7-C41
 1.43 with sigma of 0.01
 C41-O7 \\sim C41A-O7A
 with sigma of 0.01
4. Restrained planarity
 N1, C1, C2, C3, C4, C5
 with sigma of 0.001
 C1, C2, C3, C4, C5, N1, C6, C7, C8, C9
 with sigma of 0.001
5. Rigid bond restraints
 C3, C2
 with sigma for 1-2 distances of 0.01 and sigma for 1-3 distances of 0.02
6. Uiso/Uaniso restraints and constraints
O7A \\sim C41A \\sim C41 \\sim O7: within 2A with sigma of 0.01 and sigma for
terminal atoms of 0.02 within 2A
Uanis(C3) \\sim Ueq: with sigma of 0.02 and sigma for terminal atoms of 0.04
Uanis(O7A) \\sim Ueq, Uanis(C41A) \\sim Ueq, Uanis(C41) \\sim Ueq, Uanis(O7)
\\sim Ueq: with sigma of 0.01 and sigma for terminal atoms of 0.02
7. Others
 Sof(C41A)=Sof(H41D)=Sof(H41E)=Sof(H41F)=Sof(O7A)=Sof(H7AA)=1-FVAR(1)
 Sof(O7)=Sof(H7A)=Sof(C41)=Sof(H41A)=Sof(H41B)=Sof(H41C)=FVAR(1)
8.a Riding coordinates:
 O7A(H7AA)
8.b Aromatic/amide H refined with riding coordinates:
 C1(H1), C2(H2), C3(H3), C7(H7), C8(H8), C10(H10), C13(H13), C14(H14),
 C15(H15), C16(H16), C18(H18), C19(H19), C21(H21), C22(H22), C23(H23), C26(H26),
  C27(H27), C30(H30), C33(H33), C34(H34), C35(H35), C36(H36), C38(H38), C39(H39)
8.c Idealised Me refined as rotating group:
 C41(H41A,H41B,H41C), C41A(H41D,H41E,H41F)
8.d Idealised tetrahedral OH refined as rotating group:
 O7(H7A)
;
_olex2_submission_special_instructions 'No special instructions were received'

loop_
_space_group_symop_operation_xyz
'x, y, z'
'-x, -y, -z'

loop_
_atom_site_label
_atom_site_type_symbol
_atom_site_fract_x
_atom_site_fract_y
_atom_site_fract_z
_atom_site_U_iso_or_equiv
_atom_site_adp_type
_atom_site_occupancy
_atom_site_site_symmetry_order
_atom_site_calc_flag
_atom_site_refinement_flags_posn
_atom_site_refinement_flags_adp
_atom_site_refinement_flags_occupancy
_atom_site_disorder_assembly
_atom_site_disorder_group
Fe1 Fe 0.4740(2) 0.39991(18) 0.72251(19) 0.0798(6) Uani 1 1 d . . . . .
C1 C 0.6068(3) 0.2157(4) 0.6963(9) 0.089(4) Uani 1 1 d . . . . .
H1 H 0.614570 0.232299 0.771071 0.107 Uiso 1 1 calc R U . . .
Br1 Br 0.6344(2) 0.03180(18) 0.27729(15) 0.1062(7) Uani 1 1 d . . . . .
Cl1 Cl 0.1603(4) 0.1050(4) 0.3299(4) 0.0982(12) Uani 1 1 d . . . . .
O1 O 0.3931(9) 0.5164(9) 0.7800(8) 0.089(3) Uani 1 1 d . . . . .
N1 N 0.5498(5) 0.2759(6) 0.6550(9) 0.083(3) Uani 1 1 d . . . . .
O2 O 0.6103(9) 0.5105(9) 0.7273(7) 0.081(3) Uani 1 1 d . . . . .
Br2 Br 0.13786(17) 0.03744(17) 0.96617(15) 0.0979(6) Uani 1 1 d . . . . .
C2 C 0.6595(2) 0.1248(3) 0.6360(7) 0.093(5) Uani 1 1 d . U . . .
H2 H 0.699886 0.084414 0.671585 0.112 Uiso 1 1 calc R U . . .
N2 N 0.4274(11) 0.3938(11) 0.5785(9) 0.081(3) Uani 1 1 d . . . . .
N3 N 0.3361(11) 0.2797(12) 0.7254(9) 0.083(3) Uani 1 1 d . . . . .
C3 C 0.6510(3) 0.0970(4) 0.5272(8) 0.105(5) Uani 1 1 d . U . . .
H3 H 0.684213 0.038227 0.485114 0.126 Uiso 1 1 calc R U . . .
O3 O 0.1965(11) 0.2230(10) 0.4032(9) 0.106(3) Uani 1 1 d . . . . .
O4 O 0.1305(11) 0.0251(10) 0.3873(9) 0.107(3) Uani 1 1 d . . . . .
C4 C 0.5864(7) 0.1656(9) 0.4814(11) 0.084(4) Uani 1 1 d . . . . .
N4 N 0.5174(11) 0.3955(10) 0.8653(9) 0.072(3) Uani 1 1 d . . . . .
C5 C 0.5383(7) 0.2511(9) 0.5434(12) 0.081(4) Uani 1 1 d . . . . .
O5 O 0.2505(10) 0.0738(11) 0.2653(9) 0.114(4) Uani 1 1 d . . . . .
C6 C 0.4761(8) 0.3179(10) 0.5015(12) 0.080(4) Uani 1 1 d . . . . .
O6 O 0.0629(10) 0.0994(10) 0.2525(9) 0.104(3) Uani 1 1 d . . . . .
C7 C 0.4644(9) 0.2946(12) 0.3933(12) 0.089(5) Uani 1 1 d . . . . .
H7 H 0.422977 0.337902 0.362235 0.107 Uiso 1 1 calc R U . . .
C8 C 0.5112(8) 0.2097(11) 0.3283(11) 0.083(4) Uani 1 1 d . . . . .
H8 H 0.500782 0.196790 0.254086 0.099 Uiso 1 1 calc R U . . .
C9 C 0.5701(8) 0.1458(10) 0.3663(11) 0.086(4) Uani 1 1 d . . . . .
C10 C 0.3544(13) 0.4505(13) 0.5486(12) 0.079(4) Uani 1 1 d . . . . .
H10 H 0.336085 0.436370 0.474706 0.095 Uiso 1 1 calc R U . . .
C11 C 0.3016(14) 0.5297(15) 0.6167(12) 0.082(4) Uani 1 1 d . . . . .
C12 C 0.2211(15) 0.5811(15) 0.5718(13) 0.093(5) Uani 1 1 d . . . . .
C13 C 0.1878(18) 0.5518(16) 0.4602(15) 0.110(6) Uani 1 1 d . . . . .
H13 H 0.215911 0.492662 0.412620 0.131 Uiso 1 1 calc R U . . .
C14 C 0.1154(18) 0.6091(19) 0.4218(15) 0.119(7) Uani 1 1 d . . . . .
H14 H 0.098074 0.591504 0.347360 0.143 Uiso 1 1 calc R U . . .
C15 C 0.0669(19) 0.6914(19) 0.4878(18) 0.121(7) Uani 1 1 d . . . . .
H15 H 0.015557 0.727931 0.458610 0.145 Uiso 1 1 calc R U . . .
C16 C 0.094(2) 0.721(2) 0.5975(19) 0.132(7) Uani 1 1 d . . . . .
H16 H 0.063986 0.779000 0.644279 0.158 Uiso 1 1 calc R U . . .
C17 C 0.1663(14) 0.6605(18) 0.6359(13) 0.097(5) Uani 1 1 d . . . . .
C18 C 0.1989(15) 0.6940(15) 0.7455(15) 0.095(5) Uani 1 1 d . . . . .
H18 H 0.166005 0.751824 0.789424 0.114 Uiso 1 1 calc R U . . .
C19 C 0.2742(14) 0.6492(13) 0.7922(12) 0.081(4) Uani 1 1 d . . . . .
H19 H 0.293706 0.676038 0.866978 0.098 Uiso 1 1 calc R U . . .
C20 C 0.3250(13) 0.5610(13) 0.7292(12) 0.079(4) Uani 1 1 d . . . . .
C21 C 0.2484(15) 0.2247(15) 0.6505(13) 0.088(4) Uani 1 1 d . . . . .
H21 H 0.249849 0.240763 0.584774 0.106 Uiso 1 1 calc R U . . .
C22 C 0.1537(16) 0.1442(14) 0.6630(12) 0.092(5) Uani 1 1 d . . . . .
H22 H 0.092104 0.106836 0.606453 0.111 Uiso 1 1 calc R U . . .
C23 C 0.1484(13) 0.1178(14) 0.7578(13) 0.087(4) Uani 1 1 d . . . . .
H23 H 0.082451 0.065501 0.768614 0.104 Uiso 1 1 calc R U . . .
C24 C 0.2440(14) 0.1712(13) 0.8364(12) 0.079(4) Uani 1 1 d . . . . .
C25 C 0.2565(13) 0.1500(13) 0.9375(12) 0.076(4) Uani 1 1 d . . . . .
C26 C 0.3513(15) 0.2098(14) 1.0114(14) 0.092(5) Uani 1 1 d . . . . .
H26 H 0.358001 0.193150 1.076685 0.111 Uiso 1 1 calc R U . . .
C27 C 0.4368(15) 0.2932(14) 0.9934(14) 0.087(5) Uani 1 1 d . . . . .
H27 H 0.499739 0.336464 1.047307 0.104 Uiso 1 1 calc R U . . .
C28 C 0.4316(14) 0.3142(14) 0.8972(11) 0.080(4) Uani 1 1 d . . . . .
C29 C 0.3358(13) 0.2550(12) 0.8179(11) 0.076(4) Uani 1 1 d . . . . .
C30 C 0.6162(15) 0.4489(14) 0.9220(14) 0.086(4) Uani 1 1 d . . . . .
H30 H 0.627668 0.434173 0.987830 0.103 Uiso 1 1 calc R U . . .
C31 C 0.7080(14) 0.5249(14) 0.9001(12) 0.080(4) Uani 1 1 d . . . . .
C32 C 0.8166(15) 0.5770(15) 0.9756(12) 0.088(5) Uani 1 1 d . . . . .
C33 C 0.8310(17) 0.5493(16) 1.0719(14) 0.098(5) Uani 1 1 d . . . . .
H33 H 0.771460 0.495621 1.089242 0.117 Uiso 1 1 calc R U . . .
C34 C 0.9310(15) 0.6010(16) 1.1375(13) 0.092(5) Uani 1 1 d . . . . .
H34 H 0.943559 0.578050 1.198893 0.111 Uiso 1 1 calc R U . . .
C35 C 1.0139(18) 0.6839(18) 1.1201(16) 0.110(6) Uani 1 1 d . . . . .
H35 H 1.080182 0.723011 1.171522 0.132 Uiso 1 1 calc R U . . .
C36 C 1.0023(17) 0.7122(17) 1.0270(15) 0.109(6) Uani 1 1 d . . . . .
H36 H 1.062023 0.768989 1.013646 0.131 Uiso 1 1 calc R U . . .
C37 C 0.9054(14) 0.6587(16) 0.9544(12) 0.092(5) Uani 1 1 d . . . . .
C38 C 0.8883(17) 0.6900(16) 0.8563(13) 0.097(5) Uani 1 1 d . . . . .
H38 H 0.947457 0.746736 0.842183 0.116 Uiso 1 1 calc R U . . .
C39 C 0.7911(14) 0.6403(14) 0.7864(12) 0.081(4) Uani 1 1 d . . . . .
H39 H 0.783172 0.663637 0.724620 0.098 Uiso 1 1 calc R U . . .
C40 C 0.7002(15) 0.5542(14) 0.8022(12) 0.081(4) Uani 1 1 d . . . . .
O7 O 0.7104(11) 0.1953(15) 0.9293(10) 0.080(4) Uani 0.666(16) 1 d D U P A 1
H7A H 0.719846 0.212315 0.873115 0.121 Uiso 0.666(16) 1 calc R U P A 1
C41 C 0.656(2) 0.0754(17) 0.904(3) 0.107(6) Uani 0.666(16) 1 d D U P A 1
H41A H 0.653233 0.037135 0.828591 0.160 Uiso 0.666(16) 1 calc R U P A 1
H41B H 0.575802 0.067277 0.922872 0.160 Uiso 0.666(16) 1 calc R U P A 1
H41C H 0.699622 0.038926 0.944855 0.160 Uiso 0.666(16) 1 calc R U P A 1
C41A C 0.639(3) 0.103(4) 0.958(3) 0.074(7) Uani 0.334(16) 1 d D U P A 2
H41D H 0.629719 0.068229 0.880646 0.110 Uiso 0.334(16) 1 calc R U P A 2
H41E H 0.714599 0.099041 0.988553 0.110 Uiso 0.334(16) 1 calc R U P A 2
H41F H 0.633372 0.184451 0.974920 0.110 Uiso 0.334(16) 1 calc R U P A 2
O7A O 0.548(2) 0.040(2) 1.000(2) 0.079(7) Uani 0.334(16) 1 d D U P A 2
H7AA H 0.539332 0.084128 1.058492 0.118 Uiso 0.334(16) 1 d R U P A 2

loop_
_atom_site_aniso_label
_atom_site_aniso_U_11
_atom_site_aniso_U_22
_atom_site_aniso_U_33
_atom_site_aniso_U_23
_atom_site_aniso_U_13
_atom_site_aniso_U_12
Fe1 0.0841(14) 0.0955(13) 0.0711(13) 0.0325(13) 0.0138(10) 0.0351(14)
C1 0.102(12) 0.101(11) 0.075(10) 0.039(9) 0.002(9) 0.035(10)
Br1 0.1308(17) 0.1104(14) 0.0895(12) 0.0297(10) 0.0277(11) 0.0521(12)
Cl1 0.094(3) 0.105(3) 0.103(3) 0.045(3) 0.006(3) 0.020(2)
O1 0.094(7) 0.101(7) 0.079(6) 0.030(6) 0.011(6) 0.031(6)
N1 0.090(9) 0.088(8) 0.080(8) 0.032(7) 0.010(7) 0.031(7)
O2 0.085(7) 0.110(7) 0.062(6) 0.032(5) 0.017(5) 0.039(6)
Br2 0.1018(13) 0.1087(13) 0.0895(12) 0.0422(10) 0.0154(10) 0.0212(10)
C2 0.111(13) 0.103(11) 0.077(8) 0.020(9) 0.021(9) 0.060(10)
N2 0.092(9) 0.096(9) 0.062(7) 0.030(7) 0.012(6) 0.029(7)
N3 0.078(8) 0.121(10) 0.059(7) 0.036(7) 0.010(6) 0.033(8)
C3 0.093(10) 0.178(14) 0.077(7) 0.056(9) 0.031(8) 0.075(10)
O3 0.107(8) 0.112(8) 0.095(8) 0.042(7) -0.003(6) 0.008(7)
O4 0.101(8) 0.123(8) 0.105(8) 0.049(8) 0.021(6) 0.024(8)
C4 0.100(11) 0.087(10) 0.073(10) 0.025(8) 0.011(8) 0.038(9)
N4 0.076(8) 0.082(8) 0.063(7) 0.018(6) 0.012(6) 0.037(7)
C5 0.108(12) 0.071(9) 0.076(10) 0.027(8) 0.039(9) 0.031(9)
O5 0.088(8) 0.142(10) 0.108(9) 0.020(7) 0.023(7) 0.043(7)
C6 0.092(11) 0.069(9) 0.070(10) 0.012(8) -0.018(8) 0.018(8)
O6 0.111(9) 0.108(8) 0.098(8) 0.040(7) 0.003(7) 0.023(7)
C7 0.096(12) 0.103(12) 0.074(11) 0.037(10) 0.016(9) 0.018(10)
C8 0.081(10) 0.116(12) 0.058(8) 0.029(9) 0.011(8) 0.033(9)
C9 0.107(12) 0.089(10) 0.070(10) 0.021(8) 0.026(9) 0.038(9)
C10 0.090(11) 0.085(10) 0.070(9) 0.034(8) 0.003(8) 0.023(8)
C11 0.085(10) 0.114(12) 0.065(9) 0.038(9) 0.009(8) 0.046(10)
C12 0.093(12) 0.109(12) 0.079(11) 0.028(9) 0.008(9) 0.029(10)
C13 0.135(16) 0.095(12) 0.103(14) 0.014(10) 0.015(12) 0.059(12)
C14 0.137(17) 0.166(19) 0.084(12) 0.042(12) 0.022(11) 0.091(16)
C15 0.134(17) 0.141(17) 0.109(15) 0.042(14) -0.007(13) 0.076(15)
C16 0.146(19) 0.147(18) 0.130(19) 0.060(16) 0.030(15) 0.067(16)
C17 0.087(11) 0.159(16) 0.076(11) 0.055(11) 0.020(9) 0.070(11)
C18 0.094(12) 0.093(11) 0.113(14) 0.040(10) 0.034(11) 0.037(9)
C19 0.098(11) 0.077(9) 0.067(9) 0.010(8) 0.008(8) 0.033(9)
C20 0.086(10) 0.086(10) 0.080(10) 0.043(8) 0.014(8) 0.030(8)
C21 0.091(11) 0.110(12) 0.081(11) 0.045(10) 0.020(9) 0.039(10)
C22 0.109(13) 0.100(12) 0.059(9) 0.021(8) 0.001(9) 0.014(10)
C23 0.068(9) 0.097(11) 0.104(12) 0.039(10) 0.013(9) 0.028(8)
C24 0.085(11) 0.083(10) 0.075(10) 0.026(8) 0.012(8) 0.028(8)
C25 0.084(10) 0.084(10) 0.073(9) 0.029(8) 0.030(8) 0.033(8)
C26 0.094(12) 0.089(11) 0.088(11) 0.021(9) 0.001(10) 0.020(10)
C27 0.095(12) 0.073(9) 0.098(12) 0.034(9) -0.001(9) 0.024(9)
C28 0.088(11) 0.105(11) 0.062(9) 0.030(8) 0.022(8) 0.044(9)
C29 0.077(10) 0.078(9) 0.070(9) 0.023(8) -0.003(8) 0.015(8)
C30 0.087(12) 0.089(11) 0.101(12) 0.048(10) 0.026(10) 0.033(9)
C31 0.080(10) 0.094(10) 0.080(10) 0.037(9) 0.011(8) 0.040(9)
C32 0.094(12) 0.101(11) 0.075(10) 0.030(9) 0.003(9) 0.035(9)
C33 0.102(13) 0.109(12) 0.099(12) 0.058(11) -0.004(10) 0.030(10)
C34 0.077(11) 0.113(13) 0.090(12) 0.041(10) -0.003(9) 0.020(10)
C35 0.100(14) 0.118(15) 0.105(14) 0.033(12) -0.013(11) 0.021(12)
C36 0.108(14) 0.118(14) 0.099(13) 0.050(12) -0.004(11) 0.002(11)
C37 0.079(11) 0.119(13) 0.071(10) 0.030(9) -0.003(9) 0.012(10)
C38 0.119(14) 0.106(13) 0.089(12) 0.044(10) 0.031(11) 0.054(11)
C39 0.083(11) 0.097(11) 0.074(10) 0.040(9) 0.006(8) 0.024(9)
C40 0.088(11) 0.094(11) 0.072(10) 0.031(9) 0.014(9) 0.033(9)
O7 0.056(7) 0.148(10) 0.049(6) 0.053(7) -0.002(5) 0.021(7)
C41 0.096(10) 0.136(11) 0.093(11) 0.028(10) -0.008(9) 0.054(9)
C41A 0.075(11) 0.105(11) 0.055(11) 0.022(10) 0.004(10) 0.058(10)
O7A 0.080(12) 0.098(12) 0.068(11) 0.018(9) 0.019(10) 0.050(9)

loop_
_atom_type_symbol
_atom_type_description
_atom_type_scat_dispersion_real
_atom_type_scat_dispersion_imag
_atom_type_scat_source
C C 0.0137 0.0067 'International Tables Vol C Tables 4.2.6.8 and 6.1.1.4'
H H 0.0000 0.0000 'International Tables Vol C Tables 4.2.6.8 and 6.1.1.4'
Br Br -0.9338 1.0006 'International Tables Vol C Tables 4.2.6.8 and 6.1.1.4'
Cl Cl 0.3281 0.5435 'International Tables Vol C Tables 4.2.6.8 and 6.1.1.4'
Fe Fe -0.2673 2.5550 'International Tables Vol C Tables 4.2.6.8 and 6.1.1.4'
N N 0.0241 0.0134 'International Tables Vol C Tables 4.2.6.8 and 6.1.1.4'
O O 0.0389 0.0241 'International Tables Vol C Tables 4.2.6.8 and 6.1.1.4'

loop_
_geom_angle_atom_site_label_1
_geom_angle_atom_site_label_2
_geom_angle_atom_site_label_3
_geom_angle
_geom_angle_site_symmetry_1
_geom_angle_site_symmetry_3
_geom_angle_publ_flag
O1 Fe1 N1 176.2(4) . . ?
O1 Fe1 N2 92.8(5) . . ?
O1 Fe1 N3 89.4(5) . . ?
O1 Fe1 N4 89.3(4) . . ?
N1 Fe1 N3 88.9(4) . . ?
N1 Fe1 N4 93.8(5) . . ?
O2 Fe1 O1 92.3(4) . . ?
O2 Fe1 N1 89.6(3) . . ?
O2 Fe1 N2 89.8(5) . . ?
O2 Fe1 N3 175.8(4) . . ?
O2 Fe1 N4 92.9(5) . . ?
N2 Fe1 N1 83.9(5) . . ?
N2 Fe1 N3 93.9(5) . . ?
N2 Fe1 N4 176.4(5) . . ?
N4 Fe1 N3 83.2(5) . . ?
N1 C1 H1 117.7 . . ?
N1 C1 C2 124.5(10) . . ?
C2 C1 H1 117.7 . . ?
O3 Cl1 O6 109.1(7) . . ?
O4 Cl1 O3 109.5(7) . . ?
O4 Cl1 O5 109.7(8) . . ?
O4 Cl1 O6 112.4(7) . . ?
O5 Cl1 O3 112.1(8) . . ?
O5 Cl1 O6 103.9(7) . . ?
C20 O1 Fe1 128.2(10) . . ?
C1 N1 Fe1 130.3(9) . . ?
C1 N1 C5 117.8(10) . . ?
C5 N1 Fe1 112.0(8) . . ?
C40 O2 Fe1 128.4(9) . . ?
C1 C2 H2 119.9 . . ?
C3 C2 C1 120.2(6) . . ?
C3 C2 H2 119.9 . . ?
C6 N2 Fe1 114.0(9) . . ?
C10 N2 Fe1 126.0(11) . . ?
C10 N2 C6 119.9(12) . . ?
C21 N3 Fe1 128.0(10) . . ?
C21 N3 C29 118.7(14) . . ?
C29 N3 Fe1 113.2(10) . . ?
C2 C3 H3 122.6 . . ?
C2 C3 C4 114.8(7) . . ?
C4 C3 H3 122.6 . . ?
C3 C4 C9 121.0(12) . . ?
C5 C4 C3 122.2(12) . . ?
C5 C4 C9 116.9(12) . . ?
C28 N4 Fe1 112.8(10) . . ?
C30 N4 Fe1 124.7(11) . . ?
C30 N4 C28 122.2(12) . . ?
C4 C5 N1 120.6(12) . . ?
C4 C5 C6 123.2(14) . . ?
C6 C5 N1 116.2(12) . . ?
C5 C6 N2 113.5(13) . . ?
C7 C6 N2 129.6(13) . . ?
C7 C6 C5 116.7(14) . . ?
C6 C7 H7 119.1 . . ?
C6 C7 C8 121.9(14) . . ?
C8 C7 H7 119.1 . . ?
C7 C8 H8 118.8 . . ?
C9 C8 C7 122.4(14) . . ?
C9 C8 H8 118.8 . . ?
C4 C9 Br1 119.1(10) . . ?
C8 C9 Br1 121.9(11) . . ?
C8 C9 C4 119.0(13) . . ?
N2 C10 H10 117.2 . . ?
N2 C10 C11 125.7(13) . . ?
C11 C10 H10 117.2 . . ?
C10 C11 C12 118.9(14) . . ?
C10 C11 C20 122.5(13) . . ?
C20 C11 C12 118.6(15) . . ?
C13 C12 C11 123.0(16) . . ?
C17 C12 C11 121.3(15) . . ?
C17 C12 C13 115.7(15) . . ?
C12 C13 H13 119.9 . . ?
C14 C13 C12 120.2(16) . . ?
C14 C13 H13 119.9 . . ?
C13 C14 H14 118.8 . . ?
C13 C14 C15 122.3(18) . . ?
C15 C14 H14 118.8 . . ?
C14 C15 H15 120.2 . . ?
C14 C15 C16 119.7(17) . . ?
C16 C15 H15 120.2 . . ?
C15 C16 H16 121.2 . . ?
C15 C16 C17 118(2) . . ?
C17 C16 H16 121.2 . . ?
C12 C17 C16 124.2(17) . . ?
C12 C17 C18 117.4(14) . . ?
C16 C17 C18 117.7(18) . . ?
C17 C18 H18 118.1 . . ?
C19 C18 C17 123.9(16) . . ?
C19 C18 H18 118.1 . . ?
C18 C19 H19 120.0 . . ?
C18 C19 C20 120.0(15) . . ?
C20 C19 H19 120.0 . . ?
O1 C20 C11 124.5(14) . . ?
O1 C20 C19 117.0(13) . . ?
C11 C20 C19 118.5(13) . . ?
N3 C21 H21 118.6 . . ?
N3 C21 C22 122.9(14) . . ?
C22 C21 H21 118.6 . . ?
C21 C22 H22 119.8 . . ?
C21 C22 C23 120.4(15) . . ?
C23 C22 H22 119.8 . . ?
C22 C23 H23 121.3 . . ?
C22 C23 C24 117.3(15) . . ?
C24 C23 H23 121.3 . . ?
C23 C24 C25 125.1(15) . . ?
C23 C24 C29 118.4(13) . . ?
C29 C24 C25 116.5(14) . . ?
C24 C25 Br2 118.5(12) . . ?
C26 C25 Br2 120.4(12) . . ?
C26 C25 C24 121.0(15) . . ?
C25 C26 H26 119.2 . . ?
C25 C26 C27 121.5(16) . . ?
C27 C26 H26 119.2 . . ?
C26 C27 H27 120.0 . . ?
C26 C27 C28 120.0(17) . . ?
C28 C27 H27 120.0 . . ?
C27 C28 N4 126.2(15) . . ?
C27 C28 C29 120.9(16) . . ?
C29 C28 N4 112.9(12) . . ?
N3 C29 C24 122.1(13) . . ?
N3 C29 C28 117.9(14) . . ?
C28 C29 C24 120.0(13) . . ?
N4 C30 H30 115.7 . . ?
N4 C30 C31 128.6(15) . . ?
C31 C30 H30 115.7 . . ?
C30 C31 C32 120.7(14) . . ?
C30 C31 C40 120.6(15) . . ?
C40 C31 C32 118.7(15) . . ?
C33 C32 C31 121.5(16) . . ?
C37 C32 C31 119.5(14) . . ?
C37 C32 C33 118.9(15) . . ?
C32 C33 H33 120.8 . . ?
C34 C33 C32 118.4(17) . . ?
C34 C33 H33 120.8 . . ?
C33 C34 H34 118.6 . . ?
C33 C34 C35 122.8(17) . . ?
C35 C34 H34 118.6 . . ?
C34 C35 H35 120.1 . . ?
C34 C35 C36 119.8(18) . . ?
C36 C35 H35 120.1 . . ?
C35 C36 H36 119.9 . . ?
C37 C36 C35 120.3(18) . . ?
C37 C36 H36 119.9 . . ?
C32 C37 C38 118.7(15) . . ?
C36 C37 C32 119.6(15) . . ?
C36 C37 C38 121.6(17) . . ?
C37 C38 H38 119.1 . . ?
C39 C38 C37 121.7(17) . . ?
C39 C38 H38 119.1 . . ?
C38 C39 H39 119.0 . . ?
C38 C39 C40 121.9(14) . . ?
C40 C39 H39 119.0 . . ?
O2 C40 C31 124.4(15) . . ?
O2 C40 C39 116.4(13) . . ?
C39 C40 C31 119.1(15) . . ?
C41 O7 H7A 109.5 . . ?
O7 C41 H41A 109.5 . . ?
O7 C41 H41B 109.5 . . ?
O7 C41 H41C 109.5 . . ?
H41A C41 H41B 109.5 . . ?
H41A C41 H41C 109.5 . . ?
H41B C41 H41C 109.5 . . ?
H41D C41A H41E 109.5 . . ?
H41D C41A H41F 109.5 . . ?
H41E C41A H41F 109.5 . . ?
O7A C41A H41D 109.5 . . ?
O7A C41A H41E 109.5 . . ?
O7A C41A H41F 109.5 . . ?
C41A O7A H7AA 108.2 . . ?

loop_
_geom_bond_atom_site_label_1
_geom_bond_atom_site_label_2
_geom_bond_distance
_geom_bond_site_symmetry_2
_geom_bond_publ_flag
Fe1 O1 1.893(11) . ?
Fe1 N1 1.954(10) . ?
Fe1 O2 1.867(11) . ?
Fe1 N2 1.936(11) . ?
Fe1 N3 1.974(14) . ?
Fe1 N4 1.954(11) . ?
C1 H1 0.9500 . ?
C1 N1 1.303(12) . ?
C1 C2 1.455(8) . ?
Br1 C9 1.883(14) . ?
Cl1 O3 1.458(12) . ?
Cl1 O4 1.412(11) . ?
Cl1 O5 1.454(12) . ?
Cl1 O6 1.472(11) . ?
O1 C20 1.315(16) . ?
N1 C5 1.418(18) . ?
O2 C40 1.317(17) . ?
Br2 C25 1.898(15) . ?
C2 H2 0.9500 . ?
C2 C3 1.380(13) . ?
N2 C6 1.414(19) . ?
N2 C10 1.324(18) . ?
N3 C21 1.312(19) . ?
N3 C29 1.349(17) . ?
C3 H3 0.9500 . ?
C3 C4 1.472(15) . ?
C4 C5 1.385(18) . ?
C4 C9 1.47(2) . ?
N4 C28 1.45(2) . ?
N4 C30 1.287(19) . ?
C5 C6 1.409(18) . ?
C6 C7 1.38(2) . ?
C7 H7 0.9500 . ?
C7 C8 1.39(2) . ?
C8 H8 0.9500 . ?
C8 C9 1.329(19) . ?
C10 H10 0.9500 . ?
C10 C11 1.41(2) . ?
C11 C12 1.43(2) . ?
C11 C20 1.43(2) . ?
C12 C13 1.43(2) . ?
C12 C17 1.40(2) . ?
C13 H13 0.9500 . ?
C13 C14 1.37(2) . ?
C14 H14 0.9500 . ?
C14 C15 1.39(3) . ?
C15 H15 0.9500 . ?
C15 C16 1.40(3) . ?
C16 H16 0.9500 . ?
C16 C17 1.40(2) . ?
C17 C18 1.40(2) . ?
C18 H18 0.9500 . ?
C18 C19 1.35(2) . ?
C19 H19 0.9500 . ?
C19 C20 1.43(2) . ?
C21 H21 0.9500 . ?
C21 C22 1.39(2) . ?
C22 H22 0.9500 . ?
C22 C23 1.39(2) . ?
C23 H23 0.9500 . ?
C23 C24 1.40(2) . ?
C24 C25 1.445(19) . ?
C24 C29 1.42(2) . ?
C25 C26 1.37(2) . ?
C26 H26 0.9500 . ?
C26 C27 1.37(2) . ?
C27 H27 0.9500 . ?
C27 C28 1.38(2) . ?
C28 C29 1.41(2) . ?
C30 H30 0.9500 . ?
C30 C31 1.38(2) . ?
C31 C32 1.48(2) . ?
C31 C40 1.45(2) . ?
C32 C33 1.42(2) . ?
C32 C37 1.40(2) . ?
C33 H33 0.9500 . ?
C33 C34 1.34(2) . ?
C34 H34 0.9500 . ?
C34 C35 1.34(2) . ?
C35 H35 0.9500 . ?
C35 C36 1.38(2) . ?
C36 H36 0.9500 . ?
C36 C37 1.37(2) . ?
C37 C38 1.48(2) . ?
C38 H38 0.9500 . ?
C38 C39 1.35(2) . ?
C39 H39 0.9500 . ?
C39 C40 1.42(2) . ?
O7 H7A 0.8400 . ?
O7 C41 1.417(10) . ?
C41 H41A 0.9800 . ?
C41 H41B 0.9800 . ?
C41 H41C 0.9800 . ?
C41A H41D 0.9800 . ?
C41A H41E 0.9800 . ?
C41A H41F 0.9800 . ?
C41A O7A 1.424(14) . ?
O7A H7AA 0.8401 . ?

loop_
_geom_torsion_atom_site_label_1
_geom_torsion_atom_site_label_2
_geom_torsion_atom_site_label_3
_geom_torsion_atom_site_label_4
_geom_torsion
_geom_torsion_site_symmetry_1
_geom_torsion_site_symmetry_2
_geom_torsion_site_symmetry_3
_geom_torsion_site_symmetry_4
_geom_torsion_publ_flag
Fe1 O1 C20 C11 -2(2) . . . . ?
Fe1 O1 C20 C19 -179.8(10) . . . . ?
Fe1 N1 C5 C4 180.0(3) . . . . ?
Fe1 N1 C5 C6 0.0(3) . . . . ?
Fe1 O2 C40 C31 -2(2) . . . . ?
Fe1 O2 C40 C39 -178.1(10) . . . . ?
Fe1 N2 C6 C5 7.0(9) . . . . ?
Fe1 N2 C6 C7 -178.2(3) . . . . ?
Fe1 N2 C10 C11 3(2) . . . . ?
Fe1 N3 C21 C22 -177.7(12) . . . . ?
Fe1 N3 C29 C24 179.7(11) . . . . ?
Fe1 N3 C29 C28 -1.2(17) . . . . ?
Fe1 N4 C28 C27 -179.0(12) . . . . ?
Fe1 N4 C28 C29 0.5(14) . . . . ?
Fe1 N4 C30 C31 5(2) . . . . ?
C1 N1 C5 C4 0.00(5) . . . . ?
C1 N1 C5 C6 180.00(4) . . . . ?
C1 C2 C3 C4 0.00(2) . . . . ?
O1 Fe1 O2 C40 94.3(12) . . . . ?
N1 Fe1 O2 C40 -89.0(12) . . . . ?
N1 C1 C2 C3 0.000(13) . . . . ?
N1 C5 C6 N2 -4.5(7) . . . . ?
N1 C5 C6 C7 180.00(4) . . . . ?
O2 Fe1 O1 C20 94.8(13) . . . . ?
Br2 C25 C26 C27 -178.6(12) . . . . ?
C2 C1 N1 Fe1 -180.0(3) . . . . ?
C2 C1 N1 C5 0.00(2) . . . . ?
C2 C3 C4 C5 0.00(5) . . . . ?
C2 C3 C4 C9 180.00(4) . . . . ?
N2 Fe1 O1 C20 4.9(13) . . . . ?
N2 Fe1 O2 C40 -172.9(12) . . . . ?
N2 C6 C7 C8 -174.6(8) . . . . ?
N2 C10 C11 C12 -177.9(15) . . . . ?
N2 C10 C11 C20 2(3) . . . . ?
N3 Fe1 O1 C20 -89.0(13) . . . . ?
N3 C21 C22 C23 0(3) . . . . ?
C3 C4 C5 N1 0.00(6) . . . . ?
C3 C4 C5 C6 180.00(5) . . . . ?
C3 C4 C9 Br1 -0.6(3) . . . . ?
C3 C4 C9 C8 180.00(5) . . . . ?
C4 C5 C6 N2 175.5(7) . . . . ?
C4 C5 C6 C7 0.00(8) . . . . ?
N4 Fe1 O1 C20 -172.3(13) . . . . ?
N4 Fe1 O2 C40 4.8(12) . . . . ?
N4 C28 C29 N3 0.5(19) . . . . ?
N4 C28 C29 C24 179.6(13) . . . . ?
N4 C30 C31 C32 -179.2(15) . . . . ?
N4 C30 C31 C40 0(3) . . . . ?
C5 C4 C9 Br1 179.4(3) . . . . ?
C5 C4 C9 C8 0.00(8) . . . . ?
C5 C6 C7 C8 0.00(9) . . . . ?
C6 N2 C10 C11 -178.8(14) . . . . ?
C6 C7 C8 C9 0.00(10) . . . . ?
C7 C8 C9 Br1 -179.4(3) . . . . ?
C7 C8 C9 C4 0.00(9) . . . . ?
C9 C4 C5 N1 180.00(4) . . . . ?
C9 C4 C5 C6 0.00(7) . . . . ?
C10 N2 C6 C5 -171.3(10) . . . . ?
C10 N2 C6 C7 3.5(16) . . . . ?
C10 C11 C12 C13 3(3) . . . . ?
C10 C11 C12 C17 -179.9(16) . . . . ?
C10 C11 C20 O1 -3(3) . . . . ?
C10 C11 C20 C19 175.2(15) . . . . ?
C11 C12 C13 C14 -176.2(19) . . . . ?
C11 C12 C17 C16 174.9(19) . . . . ?
C11 C12 C17 C18 4(3) . . . . ?
C12 C11 C20 O1 177.0(15) . . . . ?
C12 C11 C20 C19 -5(2) . . . . ?
C12 C13 C14 C15 -4(3) . . . . ?
C12 C17 C18 C19 -4(3) . . . . ?
C13 C12 C17 C16 -7(3) . . . . ?
C13 C12 C17 C18 -178.2(17) . . . . ?
C13 C14 C15 C16 2(4) . . . . ?
C14 C15 C16 C17 -2(4) . . . . ?
C15 C16 C17 C12 6(3) . . . . ?
C15 C16 C17 C18 176(2) . . . . ?
C16 C17 C18 C19 -175.4(19) . . . . ?
C17 C12 C13 C14 6(3) . . . . ?
C17 C18 C19 C20 -1(3) . . . . ?
C18 C19 C20 O1 -176.5(14) . . . . ?
C18 C19 C20 C11 5(2) . . . . ?
C20 C11 C12 C13 -177.2(17) . . . . ?
C20 C11 C12 C17 0(3) . . . . ?
C21 N3 C29 C24 0(2) . . . . ?
C21 N3 C29 C28 179.3(13) . . . . ?
C21 C22 C23 C24 -3(2) . . . . ?
C22 C23 C24 C25 -176.8(14) . . . . ?
C22 C23 C24 C29 5(2) . . . . ?
C23 C24 C25 Br2 2(2) . . . . ?
C23 C24 C25 C26 -177.5(14) . . . . ?
C23 C24 C29 N3 -3(2) . . . . ?
C23 C24 C29 C28 177.5(14) . . . . ?
C24 C25 C26 C27 1(2) . . . . ?
C25 C24 C29 N3 177.8(13) . . . . ?
C25 C24 C29 C28 -1(2) . . . . ?
C25 C26 C27 C28 -3(2) . . . . ?
C26 C27 C28 N4 -177.3(14) . . . . ?
C26 C27 C28 C29 3(2) . . . . ?
C27 C28 C29 N3 180.0(13) . . . . ?
C27 C28 C29 C24 -1(2) . . . . ?
C28 N4 C30 C31 177.2(14) . . . . ?
C29 N3 C21 C22 2(2) . . . . ?
C29 C24 C25 Br2 -179.1(10) . . . . ?
C29 C24 C25 C26 1(2) . . . . ?
C30 N4 C28 C27 8(2) . . . . ?
C30 N4 C28 C29 -172.8(13) . . . . ?
C30 C31 C32 C33 1(2) . . . . ?
C30 C31 C32 C37 -176.3(16) . . . . ?
C30 C31 C40 O2 -2(2) . . . . ?
C30 C31 C40 C39 174.3(14) . . . . ?
C31 C32 C33 C34 -179.0(15) . . . . ?
C31 C32 C37 C36 175.9(16) . . . . ?
C31 C32 C37 C38 0(2) . . . . ?
C32 C31 C40 O2 177.5(13) . . . . ?
C32 C31 C40 C39 -6(2) . . . . ?
C32 C33 C34 C35 5(3) . . . . ?
C32 C37 C38 C39 -1(2) . . . . ?
C33 C32 C37 C36 -2(3) . . . . ?
C33 C32 C37 C38 -177.9(15) . . . . ?
C33 C34 C35 C36 -5(3) . . . . ?
C34 C35 C36 C37 2(3) . . . . ?
C35 C36 C37 C32 1(3) . . . . ?
C35 C36 C37 C38 177.6(18) . . . . ?
C36 C37 C38 C39 -177.7(18) . . . . ?
C37 C32 C33 C34 -2(3) . . . . ?
C37 C38 C39 C40 -1(2) . . . . ?
C38 C39 C40 O2 -178.8(14) . . . . ?
C38 C39 C40 C31 5(2) . . . . ?
C40 C31 C32 C33 -178.3(15) . . . . ?
C40 C31 C32 C37 4(2) . . . . ?

loop_
_twin_individual_id
_twin_individual_mass_fraction_refined
1 0.607(4)
2 0.393(4)
